data_4309134
loop_
_publ_author_name
'Robert Bronisz'

_publ_section_title
;
1,4-Di(1,2,3-triazol-1-yl)butane as Building Block for the Preparation of
the Iron(II) Spin-Crossover 2D Coordination Polymer
;
_journal_name_full 'Inorganic Chemistry'
_journal_page_first 4463
_journal_page_last 4465
_journal_paper_doi 10.1021/ic050449z
_journal_volume 44
_journal_year 2005
_chemical_formula_moiety '2(Cl O4), C24 H36 Fe N18'
_chemical_formula_sum 'C24 H36 Cl2 Fe N18 O8'
_chemical_formula_weight 831.46
_chemical_name_systematic
;
 ?
;
_space_group_IT_number 147
_symmetry_cell_setting trigonal
_symmetry_space_group_name_Hall '-P 3'
_symmetry_space_group_name_H-M 'P -3'
_atom_sites_solution_hydrogens geom
_atom_sites_solution_primary direct
_atom_sites_solution_secondary difmap
_audit_creation_method SHELXL-97
_cell_angle_alpha 90.00
_cell_angle_beta 90.00
_cell_angle_gamma 120.00
_cell_formula_units_Z 1
_cell_length_a 11.6138(9)
_cell_length_b 11.6138(9)
_cell_length_c 7.7724(10)
_cell_measurement_reflns_used 1105
_cell_measurement_temperature 135(2)
_cell_measurement_theta_max 27.99
_cell_measurement_theta_min 3.31
_cell_volume 907.89(15)
_computing_cell_refinement 'Oxford Diffraction  (Poland) Sp. z o.o.'
_computing_data_collection 'Oxford Diffraction  (Poland) Sp. z o.o.'
_computing_data_reduction 'Oxford Diffraction  (Poland) Sp. z o.o.'
_computing_molecular_graphics 'SHELXTL-NT V5.1, Bruker AXS 1999'
_computing_publication_material 'SHELXL-97 (Sheldrick, 1997)'
_computing_structure_refinement 'SHELXL-97 (Sheldrick, 1997)'
_computing_structure_solution 'SHELXS-97 (Sheldrick, 1990)'
_diffrn_ambient_temperature 135(2)
_diffrn_measured_fraction_theta_full 0.982
_diffrn_measured_fraction_theta_max 0.982
_diffrn_measurement_device_type 'Kuma KM4CCD'
_diffrn_measurement_method '\w scan'
_diffrn_radiation_monochromator graphite
_diffrn_radiation_source 'fine-focus sealed tube'
_diffrn_radiation_type MoK\a
_diffrn_radiation_wavelength 0.71073
_diffrn_reflns_av_R_equivalents 0.0803
_diffrn_reflns_av_sigmaI/netI 0.0654
_diffrn_reflns_limit_h_max 14
_diffrn_reflns_limit_h_min -15
_diffrn_reflns_limit_k_max 15
_diffrn_reflns_limit_k_min -14
_diffrn_reflns_limit_l_max 10
_diffrn_reflns_limit_l_min -10
_diffrn_reflns_number 11540
_diffrn_reflns_theta_full 27.99
_diffrn_reflns_theta_max 27.99
_diffrn_reflns_theta_min 3.31
_diffrn_standards_number 0
_exptl_absorpt_coefficient_mu 0.634
_exptl_absorpt_correction_type none
_exptl_crystal_colour colourless
_exptl_crystal_density_diffrn 1.521
_exptl_crystal_density_method 'not measured'
_exptl_crystal_description plate
_exptl_crystal_F_000 430
_exptl_crystal_size_max 0.14
_exptl_crystal_size_mid 0.10
_exptl_crystal_size_min 0.10
_refine_diff_density_max 0.312
_refine_diff_density_min -0.293
_refine_diff_density_rms 0.057
_refine_ls_extinction_method none
_refine_ls_goodness_of_fit_ref 1.439
_refine_ls_hydrogen_treatment mixed
_refine_ls_matrix_type full
_refine_ls_number_parameters 105
_refine_ls_number_reflns 1451
_refine_ls_number_restraints 0
_refine_ls_restrained_S_all 1.439
_refine_ls_R_factor_all 0.1114
_refine_ls_R_factor_gt 0.0808
_refine_ls_shift/su_max 0.000
_refine_ls_shift/su_mean 0.000
_refine_ls_structure_factor_coef Fsqd
_refine_ls_weighting_details 'calc w=1/[\s^2^(Fo^2^)+(0.0258P)^2^+0.3382P] where P=(Fo^2^+2Fc^2^)/3'
_refine_ls_weighting_scheme calc
_refine_ls_wR_factor_gt 0.1050
_refine_ls_wR_factor_ref 0.1103
_reflns_number_gt 1220
_reflns_number_total 1451
_reflns_threshold_expression >2sigma(I)
_cod_data_source_file ic050449zsi20050325_042647_3.cif
_cod_data_source_block 135_down_(second_crystal_sample)
_cod_database_code 4309134

loop_
_symmetry_equiv_pos_as_xyz
'x, y, z'
'-y, x-y, z'
'-x+y, -x, z'
'-x, -y, -z'
'y, -x+y, -z'
'x-y, x, -z'

loop_
_atom_site_label
_atom_site_type_symbol
_atom_site_fract_x
_atom_site_fract_y
_atom_site_fract_z
_atom_site_U_iso_or_equiv
_atom_site_adp_type
_atom_site_occupancy
_atom_site_symmetry_multiplicity
_atom_site_calc_flag
_atom_site_refinement_flags
_atom_site_disorder_assembly
_atom_site_disorder_group
Fe Fe 0.0000 0.0000 0.5000 0.0213(3) Uani 1 6 d S . .
N1 N 0.0644(3) 0.3619(2) 0.2937(3) 0.0221(6) Uani 1 1 d . . .
N2 N 0.0950(2) 0.2857(2) 0.3899(3) 0.0249(6) Uani 1 1 d . . .
N3 N 0.0174(2) 0.1621(2) 0.3378(3) 0.0238(6) Uani 1 1 d . . .
C1 C 0.1263(3) 0.5044(3) 0.3334(5) 0.0260(8) Uani 1 1 d . . .
C2 C 0.0278(3) 0.5364(3) 0.4154(4) 0.0240(7) Uani 1 1 d . . .
C4 C -0.0619(3) 0.1619(3) 0.2086(4) 0.0272(8) Uani 1 1 d . . .
C5 C -0.0325(3) 0.2890(3) 0.1801(4) 0.0292(8) Uani 1 1 d . . .
Cl Cl 0.6667 0.3333 0.14043(16) 0.0304(4) Uani 1 3 d S . .
O1 O 0.6667 0.3333 0.3259(5) 0.0370(10) Uani 1 3 d S . .
O2 O 0.5570(2) 0.3460(3) 0.0786(3) 0.0449(7) Uani 1 1 d . . .
H11 H 0.199(3) 0.524(3) 0.413(4) 0.014(7) Uiso 1 1 d . . .
H12 H 0.157(3) 0.549(3) 0.226(4) 0.026(9) Uiso 1 1 d . . .
H21 H 0.080(3) 0.635(3) 0.438(4) 0.023(8) Uiso 1 1 d . . .
H22 H -0.043(3) 0.516(3) 0.331(4) 0.025(8) Uiso 1 1 d . . .
H4 H -0.128(3) 0.081(3) 0.156(4) 0.034(10) Uiso 1 1 d . . .
H5 H -0.064(3) 0.328(3) 0.101(4) 0.042(10) Uiso 1 1 d . . .

loop_
_atom_site_aniso_label
_atom_site_aniso_U_11
_atom_site_aniso_U_22
_atom_site_aniso_U_33
_atom_site_aniso_U_23
_atom_site_aniso_U_13
_atom_site_aniso_U_12
Fe 0.0184(4) 0.0184(4) 0.0272(7) 0.000 0.000 0.0092(2)
N1 0.0258(15) 0.0216(14) 0.0222(14) 0.0026(11) 0.0024(11) 0.0143(12)
N2 0.0243(15) 0.0214(15) 0.0313(15) 0.0016(12) 0.0010(12) 0.0130(12)
N3 0.0210(14) 0.0206(14) 0.0289(15) -0.0033(11) 0.0012(11) 0.0098(12)
C1 0.0277(19) 0.0167(17) 0.031(2) 0.0010(15) 0.0042(16) 0.0089(15)
C2 0.0280(19) 0.0170(17) 0.0267(19) 0.0003(13) 0.0015(14) 0.0110(15)
C4 0.0307(19) 0.0253(19) 0.0250(18) -0.0050(14) -0.0024(14) 0.0136(16)
C5 0.037(2) 0.0307(19) 0.0258(19) -0.0004(15) -0.0016(15) 0.0209(17)
Cl 0.0364(5) 0.0364(5) 0.0185(8) 0.000 0.000 0.0182(3)
O1 0.0467(17) 0.0467(17) 0.018(2) 0.000 0.000 0.0233(8)
O2 0.0441(16) 0.0574(18) 0.0405(15) 0.0003(12) -0.0118(12) 0.0310(14)

loop_
_atom_type_symbol
_atom_type_description
_atom_type_scat_dispersion_real
_atom_type_scat_dispersion_imag
_atom_type_scat_source
C C 0.0033 0.0016 'International Tables Vol C Tables 4.2.6.8 and 6.1.1.4'
H H 0.0000 0.0000 'International Tables Vol C Tables 4.2.6.8 and 6.1.1.4'
N N 0.0061 0.0033 'International Tables Vol C Tables 4.2.6.8 and 6.1.1.4'
O O 0.0106 0.0060 'International Tables Vol C Tables 4.2.6.8 and 6.1.1.4'
Cl Cl 0.1484 0.1585 'International Tables Vol C Tables 4.2.6.8 and 6.1.1.4'
Fe Fe 0.3463 0.8444 'International Tables Vol C Tables 4.2.6.8 and 6.1.1.4'

loop_
_geom_angle_atom_site_label_1
_geom_angle_atom_site_label_2
_geom_angle_atom_site_label_3
_geom_angle
_geom_angle_site_symmetry_1
_geom_angle_site_symmetry_3
_geom_angle_publ_flag
N3 Fe N3 180.00(13) 5_556 2 ?
N3 Fe N3 89.83(9) 5_556 3 ?
N3 Fe N3 90.17(9) 2 3 ?
N3 Fe N3 89.83(9) 5_556 . ?
N3 Fe N3 90.17(9) 2 . ?
N3 Fe N3 90.17(9) 3 . ?
N3 Fe N3 90.17(9) 5_556 6_556 ?
N3 Fe N3 89.83(9) 2 6_556 ?
N3 Fe N3 180.00(9) 3 6_556 ?
N3 Fe N3 89.83(9) . 6_556 ?
N3 Fe N3 90.17(9) 5_556 4_556 ?
N3 Fe N3 89.83(9) 2 4_556 ?
N3 Fe N3 89.83(9) 3 4_556 ?
N3 Fe N3 180.00(9) . 4_556 ?
N3 Fe N3 90.17(9) 6_556 4_556 ?
N2 N1 C5 111.5(3) . . ?
N2 N1 C1 119.1(3) . . ?
C5 N1 C1 129.1(3) . . ?
N3 N2 N1 106.6(2) . . ?
N2 N3 C4 108.8(2) . . ?
N2 N3 Fe 118.53(19) . . ?
C4 N3 Fe 130.6(2) . . ?
N1 C1 C2 111.2(3) . . ?
N1 C1 H11 106.2(17) . . ?
C2 C1 H11 110.0(16) . . ?
N1 C1 H12 105.7(18) . . ?
C2 C1 H12 110.6(19) . . ?
H11 C1 H12 113(2) . . ?
C1 C2 C2 113.0(3) . 4_566 ?
C1 C2 H21 104.8(17) . . ?
C2 C2 H21 109.2(16) 4_566 . ?
C1 C2 H22 108.0(18) . . ?
C2 C2 H22 111.5(18) 4_566 . ?
H21 C2 H22 110(2) . . ?
C5 C4 N3 108.4(3) . . ?
C5 C4 H4 130(2) . . ?
N3 C4 H4 122(2) . . ?
N1 C5 C4 104.7(3) . . ?
N1 C5 H5 122(2) . . ?
C4 C5 H5 133(2) . . ?
O2 Cl O2 109.40(11) 2_655 3_665 ?
O2 Cl O2 109.40(11) 2_655 . ?
O2 Cl O2 109.40(11) 3_665 . ?
O2 Cl O1 109.54(11) 2_655 . ?
O2 Cl O1 109.54(11) 3_665 . ?
O2 Cl O1 109.54(11) . . ?

loop_
_geom_bond_atom_site_label_1
_geom_bond_atom_site_label_2
_geom_bond_distance
_geom_bond_site_symmetry_2
_geom_bond_publ_flag
Fe N3 2.190(3) 5_556 ?
Fe N3 2.190(3) 2 ?
Fe N3 2.190(3) 3 ?
Fe N3 2.190(3) . ?
Fe N3 2.190(3) 6_556 ?
Fe N3 2.190(3) 4_556 ?
N1 N2 1.335(3) . ?
N1 C5 1.345(4) . ?
N1 C1 1.470(4) . ?
N2 N3 1.320(3) . ?
N3 C4 1.362(4) . ?
C1 C2 1.510(4) . ?
C1 H11 0.97(3) . ?
C1 H12 0.95(3) . ?
C2 C2 1.521(6) 4_566 ?
C2 H21 1.01(3) . ?
C2 H22 0.98(3) . ?
C4 C5 1.357(4) . ?
C4 H4 0.96(3) . ?
C5 H5 0.95(3) . ?
Cl O2 1.436(2) 2_655 ?
Cl O2 1.436(2) 3_665 ?
Cl O2 1.436(2) . ?
Cl O1 1.441(4) . ?

loop_
_geom_hbond_atom_site_label_D
_geom_hbond_atom_site_label_H
_geom_hbond_atom_site_label_A
_geom_hbond_distance_DH
_geom_hbond_distance_HA
_geom_hbond_distance_DA
_geom_hbond_angle_DHA
_geom_hbond_site_symmetry_A
C1 H12 O2 0.95(3) 2.44(3) 3.316(4) 152(2) 6
C1 H11 O1 0.97(3) 2.59(3) 3.437(5) 146(2) 4_666
C5 H5 O2 0.95(3) 2.64(4) 3.438(4) 142(3) 3_565

loop_
_geom_torsion_atom_site_label_1
_geom_torsion_atom_site_label_2
_geom_torsion_atom_site_label_3
_geom_torsion_atom_site_label_4
_geom_torsion
_geom_torsion_site_symmetry_1
_geom_torsion_site_symmetry_2
_geom_torsion_site_symmetry_3
_geom_torsion_site_symmetry_4
_geom_torsion_publ_flag
C5 N1 N2 N3 0.2(3) . . . . ?
C1 N1 N2 N3 174.2(2) . . . . ?
N1 N2 N3 C4 -0.1(3) . . . . ?
N1 N2 N3 Fe -165.51(18) . . . . ?
N3 Fe N3 N2 -9.1(2) 5_556 . . . ?
N3 Fe N3 N2 170.9(2) 2 . . . ?
N3 Fe N3 N2 -99.0(3) 3 . . . ?
N3 Fe N3 N2 81.0(3) 6_556 . . . ?
N3 Fe N3 C4 -170.9(3) 5_556 . . . ?
N3 Fe N3 C4 9.1(3) 2 . . . ?
N3 Fe N3 C4 99.3(2) 3 . . . ?
N3 Fe N3 C4 -80.7(2) 6_556 . . . ?
N2 N1 C1 C2 -106.9(3) . . . . ?
C5 N1 C1 C2 66.0(4) . . . . ?
N1 C1 C2 C2 60.9(5) . . . 4_566 ?
N2 N3 C4 C5 -0.1(3) . . . . ?
Fe N3 C4 C5 163.0(2) . . . . ?
N2 N1 C5 C4 -0.2(4) . . . . ?
C1 N1 C5 C4 -173.5(3) . . . . ?
N3 C4 C5 N1 0.1(4) . . . . ?
